data_1511094
loop_
_publ_author_name
'Dzhurinskii, B.F.'
'Ilyukhin, A.B.'

_publ_section_title
;
 Rare-earth and lead mixed anionic oxoborates
;
_journal_name_full Kristallografiya
_journal_page_first 442
_journal_page_last 448
_journal_volume 47
_journal_year 2002
_chemical_formula_sum 'B Dy4.5 Ge0.32 O10.56 Pb1.68'
_chemical_name_systematic 'Dy4.5 Pb1.68 (Ge O4)0.32 (B O3) O6.28'
_space_group_IT_number 12
_symmetry_space_group_name_Hall '-C 2y'
_symmetry_space_group_name_H-M 'C 1 2/m 1'
_cell_angle_alpha 90
_cell_angle_beta 124.49
_cell_angle_gamma 90
_cell_formula_units_Z 4
_cell_length_a 21.478
_cell_length_b 3.6333
_cell_length_c 16.544
_cell_volume 1064.097
_citation_journal_id_ASTM KRISAJ
_cod_data_source_file boron0-1_192.cif
_cod_data_source_block B1Dy4.5Ge0.32O10.56Pb1.68
_cod_original_cell_volume 1064.098
_cod_original_formula_sum 'B1 Dy4.5 Ge0.32 O10.56 Pb1.68'
_cod_database_code 1511094

loop_
_symmetry_equiv_pos_as_xyz
x,y,z
-x,y,-z
-x,-y,-z
x,-y,z
x+1/2,y+1/2,z
-x+1/2,y+1/2,-z
-x+1/2,-y+1/2,-z
x+1/2,-y+1/2,z

loop_
_atom_site_label
_atom_site_type_symbol
_atom_site_fract_x
_atom_site_fract_y
_atom_site_fract_z
_atom_site_occupancy
_atom_site_U_iso_or_equiv
Dy5 Dy+3 0.32107 0 0.11121 0.7 0.0
Dy1 Dy+3 0.31471 0.5 0.29947 1 0.0
O3 O-2 0.261 0 0.2022 1 0.0
Dy4 Dy+3 0.5 0 0.5 1 0.0
O11 O-2 0.124 0.34 0.049 0.28 0.0
Pb3 Pb+2 0.0485 0.5 0.1711 0.66 0.0
O2 O-2 0.4436 0.5 0.399 1 0.0
Dy3 Dy+3 0.48363 0.5 0.29568 1 0.0
Dy6 Dy+3 0.33915 0 0.0931 0.3 0.0
O7 O-2 0.4442 0 0.5877 1 0.0
O1 O-2 0.3572 0.5 0.2016 1 0.0
O6 O-2 -0.0458 0.5 0.1985 1 0.0
B1 B+3 0.3661 0 0.5161 1 0.0
Ge1 Ge+4 0.1718 0 0.0779 0.32 0.0
O9 O-2 0.3143 0 0.5389 1 0.0
Pb2 Pb+2 0.0383 0.5 0.1629 0.34 0.0
O5 O-2 0.0801 0 0.2687 1 0.0
Dy2 Dy+3 0.20525 0 0.37444 1 0.0
O8 O-2 0.3413 0 0.4178 1 0.0
O10 O-2 0.1933 0 -0.0047 1 0.0
Pb1 Pb+2 0.14514 0 0.08076 0.68 0.0
O4 O-2 0.2082 0.5 0.3031 1 0.0
